data_4066010
loop_
_publ_author_name
'Ma, Guibin'
'Ferguson, Michael J.'
'McDonald, Robert'
'Cavell, Ronald G.'

_publ_section_title
;
 Rare, Hexatomic, Boat-Shaped, Cross-Linked
 Bis(iminodiphenylphosphorano)methanediide Pincer Carbon Bridged
 Photoluminescent Copper Clusters Capped with Methyl or Halide Bridges
;
_journal_issue 19
_journal_name_full Organometallics
_journal_page_first 4251
_journal_paper_doi 10.1021/om1002478
_journal_volume 29
_journal_year 2010
_chemical_formula_moiety 'C35 H50 Cu I N2 O P2 Si2'
_chemical_formula_sum 'C35 H50 Cu I N2 O P2 Si2'
_chemical_formula_weight 823.33
_chemical_name_systematic
; 
 ? 
;
_space_group_IT_number 11
_symmetry_cell_setting monoclinic
_symmetry_space_group_name_Hall '-P 2yb'
_symmetry_space_group_name_H-M 'P 1 21/m 1'
_atom_sites_solution_hydrogens geom
_atom_sites_solution_primary direct
_atom_sites_solution_secondary difmap
_audit_creation_method SHELXL-97
_cell_angle_alpha 90.00
_cell_angle_beta 109.6397(4)
_cell_angle_gamma 90.00
_cell_formula_units_Z 2
_cell_length_a 9.4818(4)
_cell_length_b 18.8992(7)
_cell_length_c 11.7168(4)
_cell_measurement_reflns_used 9622
_cell_measurement_temperature 173(2)
_cell_measurement_theta_max 27.58
_cell_measurement_theta_min 2.28
_cell_volume 1977.49(13)
_computing_cell_refinement 'Bruker SAINT'
_computing_data_collection 'Bruker APEX2'
_computing_data_reduction 'Bruker SAINT'
_computing_molecular_graphics 'Bruker SHELXTL'
_computing_publication_material 'Bruker SHELXTL'
_computing_structure_refinement 'SHELXL-97 (Sheldrick, 2008)'
_computing_structure_solution 'SHELXS-97 (Sheldrick, 2008)'
_diffrn_ambient_temperature 173(2)
_diffrn_measured_fraction_theta_full 1.000
_diffrn_measured_fraction_theta_max 0.990
_diffrn_measurement_device_type 'Bruker APEX-II CCD'
_diffrn_measurement_method '\w scans'
_diffrn_radiation_monochromator graphite
_diffrn_radiation_source 'fine-focus sealed tube'
_diffrn_radiation_type MoK\a
_diffrn_radiation_wavelength 0.71073
_diffrn_reflns_av_R_equivalents 0.0153
_diffrn_reflns_av_sigmaI/netI 0.0157
_diffrn_reflns_limit_h_max 12
_diffrn_reflns_limit_h_min -12
_diffrn_reflns_limit_k_max 24
_diffrn_reflns_limit_k_min -24
_diffrn_reflns_limit_l_max 12
_diffrn_reflns_limit_l_min -15
_diffrn_reflns_number 13831
_diffrn_reflns_theta_full 25.25
_diffrn_reflns_theta_max 27.58
_diffrn_reflns_theta_min 1.85
_exptl_absorpt_coefficient_mu 1.502
_exptl_absorpt_correction_T_max 0.7257
_exptl_absorpt_correction_T_min 0.6034
_exptl_absorpt_correction_type numerical
_exptl_absorpt_process_details 'SADABS (Sheldrick, 2008)'
_exptl_crystal_colour yellow
_exptl_crystal_density_diffrn 1.383
_exptl_crystal_density_method 'not measured'
_exptl_crystal_description fragment
_exptl_crystal_F_000 844
_exptl_crystal_size_max 0.37
_exptl_crystal_size_mid 0.29
_exptl_crystal_size_min 0.23
_refine_diff_density_max 1.506
_refine_diff_density_min -1.083
_refine_diff_density_rms 0.077
_refine_ls_extinction_method none
_refine_ls_goodness_of_fit_ref 1.056
_refine_ls_hydrogen_treatment constr
_refine_ls_matrix_type full
_refine_ls_number_parameters 211
_refine_ls_number_reflns 4678
_refine_ls_number_restraints 0
_refine_ls_restrained_S_all 1.056
_refine_ls_R_factor_all 0.0374
_refine_ls_R_factor_gt 0.0335
_refine_ls_shift/su_max 0.000
_refine_ls_shift/su_mean 0.000
_refine_ls_structure_factor_coef Fsqd
_refine_ls_weighting_details 'calc w=1/[\s^2^(Fo^2^)+(0.0463P)^2^+2.2873P] where P=(Fo^2^+2Fc^2^)/3'
_refine_ls_weighting_scheme calc
_refine_ls_wR_factor_gt 0.0902
_refine_ls_wR_factor_ref 0.0930
_reflns_number_gt 4232
_reflns_number_total 4678
_reflns_threshold_expression I>2\s(I)
_cod_data_source_file om1002478_si_002.cif
_cod_data_source_block 7
_cod_depositor_comments
;
The following automatic conversions were performed:

'_symmetry_cell_setting' value 'Monoclinic' changed to 'monoclinic'
according to /home/saulius/struct/CIF-dictionaries/cif_core.dic
dictionary named 'cif_core.dic' version 2.4.1 from 2010-06-29.

Automatic conversion script
Id: cif_fix_values 1715 2011-07-08 13:25:40Z adriana 
;
_cod_original_sg_symbol_H-M 'P 21/m'
_cod_database_code 4066010

loop_
_symmetry_equiv_pos_as_xyz
'x, y, z'
'-x, y+1/2, -z'
'-x, -y, -z'
'x, -y-1/2, z'

loop_
_atom_site_label
_atom_site_type_symbol
_atom_site_fract_x
_atom_site_fract_y
_atom_site_fract_z
_atom_site_U_iso_or_equiv
_atom_site_adp_type
_atom_site_occupancy
_atom_site_symmetry_multiplicity
_atom_site_calc_flag
_atom_site_refinement_flags
I I 0.17031(2) 0.2500 0.50424(3) 0.04597(10) Uani 1 2 d S
Cu Cu 0.43814(5) 0.2500 0.64125(4) 0.03089(11) Uani 1 2 d S
P P 0.71169(6) 0.16708(3) 0.65822(5) 0.02066(12) Uani 1 1 d .
Si Si 0.48694(7) 0.09884(3) 0.75832(6) 0.02801(14) Uani 1 1 d .
N N 0.5742(2) 0.16428(10) 0.70418(17) 0.0246(4) Uani 1 1 d .
C10 C 0.8149(3) 0.2500 0.6996(3) 0.0228(6) Uani 1 2 d S
H10A H 0.8947 0.2500 0.6626 0.027 Uiso 1 2 calc SR
H10B H 0.8651 0.2500 0.7886 0.027 Uiso 1 2 calc SR
C11 C 0.8507(2) 0.09896(12) 0.7209(2) 0.0253(4) Uani 1 1 d .
C12 C 0.9525(3) 0.10488(13) 0.8388(2) 0.0289(5) Uani 1 1 d .
H12 H 0.9555 0.1468 0.8843 0.035 Uiso 1 1 calc R
C13 C 1.0489(3) 0.04956(15) 0.8893(2) 0.0360(5) Uani 1 1 d .
H13 H 1.1186 0.0539 0.9691 0.043 Uiso 1 1 calc R
C14 C 1.0443(4) -0.01168(16) 0.8246(3) 0.0486(7) Uani 1 1 d .
H14 H 1.1104 -0.0496 0.8601 0.058 Uiso 1 1 calc R
C15 C 0.9441(4) -0.01827(17) 0.7081(3) 0.0567(9) Uani 1 1 d .
H15 H 0.9410 -0.0606 0.6637 0.068 Uiso 1 1 calc R
C16 C 0.8477(3) 0.03727(14) 0.6563(2) 0.0423(6) Uani 1 1 d .
H16 H 0.7794 0.0329 0.5760 0.051 Uiso 1 1 calc R
C17 C 0.3605(3) 0.04526(15) 0.6323(3) 0.0434(7) Uani 1 1 d .
H17A H 0.2892 0.0765 0.5742 0.052 Uiso 1 1 calc R
H17B H 0.3057 0.0112 0.6648 0.052 Uiso 1 1 calc R
H17C H 0.4199 0.0197 0.5914 0.052 Uiso 1 1 calc R
C18 C 0.3743(3) 0.14238(18) 0.8408(3) 0.0469(7) Uani 1 1 d .
H18A H 0.3013 0.1744 0.7857 0.056 Uiso 1 1 calc R
H18B H 0.4406 0.1695 0.9092 0.056 Uiso 1 1 calc R
H18C H 0.3215 0.1063 0.8710 0.056 Uiso 1 1 calc R
C19 C 0.6228(3) 0.03791(16) 0.8680(3) 0.0440(7) Uani 1 1 d .
H19A H 0.6898 0.0656 0.9352 0.053 Uiso 1 1 calc R
H19B H 0.6819 0.0128 0.8265 0.053 Uiso 1 1 calc R
H19C H 0.5676 0.0036 0.8995 0.053 Uiso 1 1 calc R
C21 C 0.6628(2) 0.15844(12) 0.49618(19) 0.0237(4) Uani 1 1 d .
C22 C 0.5135(3) 0.14867(13) 0.4250(2) 0.0303(5) Uani 1 1 d .
H22 H 0.4381 0.1479 0.4617 0.036 Uiso 1 1 calc R
C23 C 0.4746(3) 0.14010(15) 0.3003(2) 0.0406(6) Uani 1 1 d .
H23 H 0.3727 0.1333 0.2519 0.049 Uiso 1 1 calc R
C24 C 0.5837(4) 0.14148(15) 0.2469(2) 0.0428(7) Uani 1 1 d .
H24 H 0.5567 0.1357 0.1617 0.051 Uiso 1 1 calc R
C25 C 0.7322(4) 0.15116(14) 0.3167(2) 0.0398(6) Uani 1 1 d .
H25 H 0.8067 0.1521 0.2791 0.048 Uiso 1 1 calc R
C26 C 0.7728(3) 0.15954(13) 0.4412(2) 0.0318(5) Uani 1 1 d .
H26 H 0.8750 0.1660 0.4890 0.038 Uiso 1 1 calc R
O1S O -0.0164(3) 0.2500 0.0347(2) 0.0358(6) Uani 1 2 d S
C1S C 0.1323(6) 0.2500 0.1002(4) 0.097(3) Uani 1 2 d S
H1SA H 0.1533 0.2078 0.1535 0.117 Uiso 0.50 1 calc PR
H1SB H 0.1533 0.2922 0.1535 0.117 Uiso 0.50 1 calc PR
C2S C 0.2335(5) 0.2500 0.0369(4) 0.0624(14) Uani 1 2 d S
H2SA H 0.3360 0.2500 0.0946 0.075 Uiso 1 2 calc SR
H2SB H 0.2178 0.2923 -0.0141 0.075 Uiso 0.50 1 calc PR
H2SC H 0.2178 0.2077 -0.0141 0.075 Uiso 0.50 1 calc PR
C3S C -0.1201(6) 0.2500 0.0927(5) 0.096(3) Uani 1 2 d S
H3SA H -0.1007 0.2921 0.1460 0.115 Uiso 0.50 1 calc PR
H3SB H -0.1007 0.2079 0.1460 0.115 Uiso 0.50 1 calc PR
C4S C -0.2704(5) 0.2500 0.0246(4) 0.0711(18) Uani 1 2 d S
H4SA H -0.3298 0.2500 0.0788 0.085 Uiso 1 2 calc SR
H4SB H -0.2940 0.2077 -0.0266 0.085 Uiso 0.50 1 calc PR
H4SC H -0.2940 0.2923 -0.0266 0.085 Uiso 0.50 1 calc PR

loop_
_atom_site_aniso_label
_atom_site_aniso_U_11
_atom_site_aniso_U_22
_atom_site_aniso_U_33
_atom_site_aniso_U_23
_atom_site_aniso_U_13
_atom_site_aniso_U_12
I 0.01910(12) 0.04768(16) 0.06344(19) 0.000 0.00371(11) 0.000
Cu 0.0237(2) 0.0313(2) 0.0376(2) 0.000 0.01032(17) 0.000
P 0.0187(2) 0.0216(3) 0.0199(2) 0.00019(19) 0.00407(19) 0.00076(19)
Si 0.0264(3) 0.0279(3) 0.0281(3) 0.0025(2) 0.0071(2) -0.0050(2)
N 0.0223(9) 0.0251(9) 0.0265(9) 0.0015(7) 0.0083(7) 0.0003(7)
C10 0.0184(13) 0.0247(14) 0.0235(14) 0.000 0.0045(11) 0.000
C11 0.0231(10) 0.0257(10) 0.0254(11) 0.0030(8) 0.0059(8) 0.0037(8)
C12 0.0266(11) 0.0304(12) 0.0271(11) 0.0027(9) 0.0057(9) 0.0021(9)
C13 0.0301(12) 0.0411(14) 0.0309(12) 0.0082(11) 0.0024(10) 0.0048(10)
C14 0.0493(16) 0.0407(15) 0.0460(16) 0.0097(13) 0.0031(13) 0.0227(13)
C15 0.074(2) 0.0373(15) 0.0457(17) -0.0068(13) 0.0028(15) 0.0239(15)
C16 0.0500(16) 0.0329(13) 0.0320(13) -0.0037(11) -0.0021(11) 0.0121(12)
C17 0.0429(15) 0.0317(13) 0.0445(15) 0.0016(11) 0.0003(12) -0.0103(11)
C18 0.0451(15) 0.0543(17) 0.0520(17) 0.0015(14) 0.0304(14) -0.0083(13)
C19 0.0404(14) 0.0458(16) 0.0404(15) 0.0176(12) 0.0065(12) -0.0049(12)
C21 0.0279(11) 0.0210(10) 0.0211(10) 0.0009(8) 0.0065(8) 0.0015(8)
C22 0.0289(11) 0.0312(12) 0.0263(11) -0.0003(9) 0.0033(9) 0.0030(9)
C23 0.0445(15) 0.0387(14) 0.0270(12) -0.0009(11) -0.0034(11) 0.0042(12)
C24 0.0696(19) 0.0342(13) 0.0219(11) 0.0008(10) 0.0118(12) 0.0021(13)
C25 0.0601(17) 0.0333(13) 0.0338(13) 0.0000(11) 0.0263(13) -0.0024(12)
C26 0.0359(12) 0.0311(12) 0.0302(12) -0.0015(10) 0.0135(10) -0.0032(10)
O1S 0.0337(13) 0.0492(15) 0.0254(12) 0.000 0.0111(10) 0.000
C1S 0.034(2) 0.223(9) 0.030(2) 0.000 0.0043(19) 0.000
C2S 0.035(2) 0.110(5) 0.041(2) 0.000 0.0122(19) 0.000
C3S 0.045(3) 0.217(9) 0.034(2) 0.000 0.022(2) 0.000
C4S 0.041(2) 0.140(6) 0.036(2) 0.000 0.018(2) 0.000

loop_
_atom_type_symbol
_atom_type_description
_atom_type_scat_dispersion_real
_atom_type_scat_dispersion_imag
_atom_type_scat_source
C C 0.0033 0.0016 'International Tables Vol C Tables 4.2.6.8 and 6.1.1.4'
H H 0.0000 0.0000 'International Tables Vol C Tables 4.2.6.8 and 6.1.1.4'
N N 0.0061 0.0033 'International Tables Vol C Tables 4.2.6.8 and 6.1.1.4'
O O 0.0106 0.0060 'International Tables Vol C Tables 4.2.6.8 and 6.1.1.4'
Si Si 0.0817 0.0704 'International Tables Vol C Tables 4.2.6.8 and 6.1.1.4'
P P 0.1023 0.0942 'International Tables Vol C Tables 4.2.6.8 and 6.1.1.4'
Cu Cu 0.3201 1.2651 'International Tables Vol C Tables 4.2.6.8 and 6.1.1.4'
I I -0.4742 1.8119 'International Tables Vol C Tables 4.2.6.8 and 6.1.1.4'

loop_
_geom_angle_atom_site_label_1
_geom_angle_atom_site_label_2
_geom_angle_atom_site_label_3
_geom_angle
_geom_angle_site_symmetry_1
_geom_angle_site_symmetry_3
N Cu N 104.57(11) 4_565 .
N Cu I 127.64(5) 4_565 .
N Cu I 127.64(5) . .
N P C21 114.12(10) . .
N P C11 114.33(10) . .
C21 P C11 104.88(10) . .
N P C10 111.78(12) . .
C21 P C10 106.40(12) . .
C11 P C10 104.49(11) . .
N Si C18 107.77(12) . .
N Si C17 111.10(12) . .
C18 Si C17 108.94(15) . .
N Si C19 112.84(11) . .
C18 Si C19 107.35(15) . .
C17 Si C19 108.71(14) . .
P N Si 135.03(12) . .
P N Cu 110.20(10) . .
Si N Cu 112.19(10) . .
P C10 P 118.36(16) . 4_565
C16 C11 C12 119.2(2) . .
C16 C11 P 119.87(18) . .
C12 C11 P 120.65(18) . .
C13 C12 C11 119.9(2) . .
C14 C13 C12 120.4(2) . .
C13 C14 C15 120.2(2) . .
C14 C15 C16 119.8(3) . .
C11 C16 C15 120.5(2) . .
C22 C21 C26 119.5(2) . .
C22 C21 P 119.49(17) . .
C26 C21 P 121.04(17) . .
C23 C22 C21 120.1(2) . .
C24 C23 C22 120.0(3) . .
C23 C24 C25 120.4(2) . .
C24 C25 C26 120.3(3) . .
C25 C26 C21 119.7(2) . .
C1S O1S C3S 120.1(4) . .
O1S C1S C2S 117.9(4) . .
O1S C3S C4S 119.2(4) . .

loop_
_geom_bond_atom_site_label_1
_geom_bond_atom_site_label_2
_geom_bond_distance
_geom_bond_site_symmetry_2
I Cu 2.5071(5) .
Cu N 2.0480(19) 4_565
Cu N 2.0480(19) .
P N 1.5694(19) .
P C21 1.804(2) .
P C11 1.812(2) .
P C10 1.8249(16) .
Si N 1.7235(19) .
Si C18 1.856(3) .
Si C17 1.858(3) .
Si C19 1.877(3) .
C10 P 1.8249(16) 4_565
C11 C16 1.385(3) .
C11 C12 1.399(3) .
C12 C13 1.383(3) .
C13 C14 1.376(4) .
C14 C15 1.381(4) .
C15 C16 1.390(4) .
C21 C22 1.393(3) .
C21 C26 1.398(3) .
C22 C23 1.391(3) .
C23 C24 1.377(4) .
C24 C25 1.382(4) .
C25 C26 1.387(4) .
O1S C1S 1.361(5) .
O1S C3S 1.369(5) .
C1S C2S 1.396(7) .
C3S C4S 1.379(8) .

loop_
_geom_torsion_atom_site_label_1
_geom_torsion_atom_site_label_2
_geom_torsion_atom_site_label_3
_geom_torsion_atom_site_label_4
_geom_torsion
_geom_torsion_site_symmetry_1
_geom_torsion_site_symmetry_4
C21 P N Si 94.26(18) . .
C11 P N Si -26.5(2) . .
C10 P N Si -144.94(17) . .
C21 P N Cu -65.41(13) . .
C11 P N Cu 173.84(10) . .
C10 P N Cu 55.39(14) . .
C18 Si N P 161.26(18) . .
C17 Si N P -79.5(2) . .
C19 Si N P 42.9(2) . .
C18 Si N Cu -39.36(15) . .
C17 Si N Cu 79.92(14) . .
C19 Si N Cu -157.70(13) . .
N Cu N P -57.69(15) 4_565 .
I Cu N P 117.98(9) . .
N Cu N Si 137.68(6) 4_565 .
I Cu N Si -46.64(13) . .
N P C10 P -53.2(2) . 4_565
C21 P C10 P 72.00(19) . 4_565
C11 P C10 P -177.36(16) . 4_565
N P C11 C16 96.3(2) . .
C21 P C11 C16 -29.4(2) . .
C10 P C11 C16 -141.2(2) . .
N P C11 C12 -77.5(2) . .
C21 P C11 C12 156.74(19) . .
C10 P C11 C12 45.0(2) . .
C16 C11 C12 C13 0.2(4) . .
P C11 C12 C13 174.11(19) . .
C11 C12 C13 C14 -0.6(4) . .
C12 C13 C14 C15 0.5(5) . .
C13 C14 C15 C16 0.1(6) . .
C12 C11 C16 C15 0.3(5) . .
P C11 C16 C15 -173.6(3) . .
C14 C15 C16 C11 -0.5(6) . .
N P C21 C22 -1.4(2) . .
C11 P C21 C22 124.51(19) . .
C10 P C21 C22 -125.1(2) . .
N P C21 C26 -179.67(18) . .
C11 P C21 C26 -53.8(2) . .
C10 P C21 C26 56.6(2) . .
C26 C21 C22 C23 0.0(4) . .
P C21 C22 C23 -178.34(19) . .
C21 C22 C23 C24 -0.2(4) . .
C22 C23 C24 C25 0.2(4) . .
C23 C24 C25 C26 0.1(4) . .
C24 C25 C26 C21 -0.3(4) . .
C22 C21 C26 C25 0.2(4) . .
P C21 C26 C25 178.54(19) . .
C3S O1S C1S C2S 180.0 . .
C1S O1S C3S C4S 180.0 . .
